data_1515912
loop_
_publ_author_name
'Kuroki, Lumi'
'Takami, Shizuka'
'Yoza, Kenji'
'Morimoto, Masakazu'
'Irie, Masahiro'

_publ_section_title
;
 Photoinduced shape changes of diarylethene single crystals: correlation
 between shape changes and molecular packing.
;
_journal_issue 2
_journal_name_full
'Photochemical &amp; photobiological sciences : Official journal of the European Photochemistry Association and the European Society for Photobiology'
_journal_page_first 221
_journal_page_last 225
_journal_paper_doi 10.1039/b9pp00093c
_journal_volume 9
_journal_year 2010
_chemical_formula_sum 'C29 H22 F6 S2'
_chemical_formula_weight 548.61
_chemical_name_common
;
1,2-bis(2-ethyl-5-phenyl-3-thienyl)perfluorocyclopentene
(88%) and 1,2-diethyl-8,8,9,9,10,10-hexafluoro-4,14-diphenyl-3,15-
dithiatetracyclo-(10.3.0.0<2,6>.0<7,11>) pentadeca-4,6(7),11(12),13-
tetraene (12%)
;
_chemical_name_systematic
;
1,2-bis(2-ethyl-5-phenyl-3-thienyl)perfluorocyclopentene (88%) and
1,2-diethyl-8,8,9,9,10,10-hexafluoro-4,14-diphenyl-3,15-dithiatetracyclo-
[10.3.0.0<2,6>.0<7,11>] pentadeca-4,6(7),11(12),13-tetraene (12%)
;
_space_group_IT_number 60
_symmetry_space_group_name_Hall '-P 2n 2ab'
_symmetry_space_group_name_H-M 'P b c n'
_atom_sites_solution_hydrogens geom
_atom_sites_solution_primary direct
_atom_sites_solution_secondary difmap
_audit_creation_method SHELXL-97
_cell_angle_alpha 90.00
_cell_angle_beta 90.00
_cell_angle_gamma 90.00
_cell_formula_units_Z 4
_cell_length_a 22.30(3)
_cell_length_b 11.026(18)
_cell_length_c 10.542(18)
_cell_measurement_temperature 100
_cell_volume 2592(7)
_computing_structure_refinement 'SHELXL-97 (Sheldrick, 1997)'
_computing_structure_solution 'SHELXS-97 (Sheldrick, 1990)'
_diffrn_ambient_temperature 100
_diffrn_detector_area_resol_mean 8.333
_diffrn_measured_fraction_theta_full 0.990
_diffrn_measured_fraction_theta_max 0.990
_diffrn_radiation_monochromator graphite
_diffrn_radiation_source 'fine-focus sealed tube'
_diffrn_radiation_type MoK\a
_diffrn_radiation_wavelength 0.71073
_diffrn_reflns_av_R_equivalents 0.1613
_diffrn_reflns_av_sigmaI/netI 0.2026
_diffrn_reflns_limit_h_max 19
_diffrn_reflns_limit_h_min -9
_diffrn_reflns_limit_k_max 3
_diffrn_reflns_limit_k_min -10
_diffrn_reflns_limit_l_max 6
_diffrn_reflns_limit_l_min -9
_diffrn_reflns_number 2224
_diffrn_reflns_theta_full 18.84
_diffrn_reflns_theta_max 18.84
_diffrn_reflns_theta_min 1.83
_exptl_absorpt_coefficient_mu 0.265
_exptl_absorpt_correction_type none
_exptl_crystal_colour blue
_exptl_crystal_density_diffrn 1.405
_exptl_crystal_density_method 'not measured'
_exptl_crystal_description block
_exptl_crystal_F_000 1128
_exptl_crystal_size_max 0.020
_exptl_crystal_size_mid 0.015
_exptl_crystal_size_min 0.008
_refine_diff_density_max 0.489
_refine_diff_density_min -0.441
_refine_diff_density_rms 0.092
_refine_ls_extinction_method none
_refine_ls_goodness_of_fit_ref 1.133
_refine_ls_hydrogen_treatment constr
_refine_ls_matrix_type full
_refine_ls_number_parameters 107
_refine_ls_number_reflns 1010
_refine_ls_number_restraints 36
_refine_ls_restrained_S_all 1.116
_refine_ls_R_factor_all 0.2251
_refine_ls_R_factor_gt 0.1009
_refine_ls_shift/su_max 0.000
_refine_ls_shift/su_mean 0.000
_refine_ls_structure_factor_coef Fsqd
_refine_ls_weighting_details 'calc w=1/[\s^2^(Fo^2^)+(0.1000P)^2^+0.5000P] where P=(Fo^2^+2Fc^2^)/3'
_refine_ls_weighting_scheme calc
_refine_ls_wR_factor_gt 0.2138
_refine_ls_wR_factor_ref 0.2612
_reflns_number_gt 439
_reflns_number_total 1010
_reflns_threshold_expression >2sigma(I)
_cod_data_source_file b9pp00093c.txt
_cod_data_source_block 1am'
_cod_original_cell_volume 2593(7)
_cod_database_code 1515912

loop_
_symmetry_equiv_pos_as_xyz
'x, y, z'
'-x+1/2, -y+1/2, z+1/2'
'-x, y, -z+1/2'
'x+1/2, -y+1/2, -z'
'-x, -y, -z'
'x-1/2, y-1/2, -z-1/2'
'x, -y, z-1/2'
'-x-1/2, y-1/2, z'

loop_
_atom_site_label
_atom_site_type_symbol
_atom_site_fract_x
_atom_site_fract_y
_atom_site_fract_z
_atom_site_U_iso_or_equiv
_atom_site_adp_type
_atom_site_occupancy
_atom_site_symmetry_multiplicity
_atom_site_calc_flag
_atom_site_refinement_flags
_atom_site_disorder_assembly
_atom_site_disorder_group
C2 C 0.4323(7) 0.2012(14) 0.2046(15) 0.036(4) Uiso 1 1 d U . .
C3 C 0.3935(7) 0.2109(14) 0.0940(16) 0.039(5) Uiso 1 1 d U . .
H3 H 0.3930 0.1519 0.0283 0.047 Uiso 1 1 calc R . .
C4 C 0.3594(7) 0.3079(14) 0.0926(15) 0.041(5) Uiso 1 1 d U . .
C5 C 0.4719(5) 0.1007(13) 0.2264(15) 0.035(4) Uiso 1 1 d U . .
C6 C 0.4519(8) -0.0249(14) 0.2040(17) 0.047(5) Uiso 1 1 d U . .
C7 C 0.5000 -0.111(2) 0.2500 0.033(6) Uiso 1 2 d SU . .
C8A C 0.4515(12) 0.321(3) 0.4107(18) 0.035(10) Uiso 0.66(3) 1 d PDU A 3
H8A1 H 0.4757 0.3960 0.4007 0.041 Uiso 0.66(3) 1 calc PR A 3
H8A2 H 0.4784 0.2542 0.4360 0.041 Uiso 0.66(3) 1 calc PR A 3
C9A C 0.4007(14) 0.341(3) 0.514(3) 0.109(14) Uiso 0.66(3) 1 d PDU A 3
H9A1 H 0.3612 0.3365 0.4732 0.163 Uiso 0.66(3) 1 calc PR A 3
H9A2 H 0.4056 0.4205 0.5537 0.163 Uiso 0.66(3) 1 calc PR A 3
H9A3 H 0.4037 0.2775 0.5789 0.163 Uiso 0.66(3) 1 calc PR A 3
C8B C 0.435(3) 0.299(4) 0.427(3) 0.042(15) Uiso 0.34(3) 1 d PDU A 4
H8B1 H 0.4626 0.2327 0.4522 0.051 Uiso 0.34(3) 1 calc PR A 4
H8B2 H 0.3988 0.2958 0.4804 0.051 Uiso 0.34(3) 1 calc PR A 4
C9B C 0.468(2) 0.427(4) 0.440(6) 0.09(2) Uiso 0.34(3) 1 d PDU A 4
H9B1 H 0.4982 0.4352 0.3740 0.139 Uiso 0.34(3) 1 calc PR A 4
H9B2 H 0.4865 0.4334 0.5238 0.139 Uiso 0.34(3) 1 calc PR A 4
H9B3 H 0.4378 0.4921 0.4305 0.139 Uiso 0.34(3) 1 calc PR A 4
C1P C 0.3125(7) 0.3448(13) -0.0033(16) 0.036(5) Uiso 1 1 d U . .
C2P C 0.3168(7) 0.2958(14) -0.1250(16) 0.044(5) Uiso 1 1 d U . .
H2P H 0.3498 0.2459 -0.1476 0.053 Uiso 1 1 calc R A .
C3P C 0.2712(8) 0.3215(15) -0.2137(18) 0.057(5) Uiso 1 1 d U . .
H3P H 0.2730 0.2868 -0.2961 0.069 Uiso 1 1 calc R . .
C4P C 0.2253(8) 0.3950(15) -0.1824(16) 0.056(5) Uiso 1 1 d U . .
H4P H 0.1940 0.4083 -0.2419 0.067 Uiso 1 1 calc R A .
C5P C 0.2230(9) 0.4494(17) -0.0695(19) 0.070(6) Uiso 1 1 d U . .
H5P H 0.1926 0.5075 -0.0526 0.084 Uiso 1 1 calc R . .
C6P C 0.2650(8) 0.4213(15) 0.0236(18) 0.065(6) Uiso 1 1 d U . .
H6P H 0.2610 0.4549 0.1061 0.078 Uiso 1 1 calc R A .
F1 F 0.4028(8) -0.0486(16) 0.299(2) 0.042(6) Uiso 0.50 1 d PU A .
F2 F 0.4246(9) -0.0507(15) 0.0971(19) 0.036(6) Uiso 0.50 1 d PU A .
F3 F 0.5153(7) -0.2057(14) 0.1784(16) 0.026(5) Uiso 0.50 1 d PU . .
F4 F 0.5249(8) -0.1519(16) 0.1398(19) 0.043(6) Uiso 0.50 1 d PU . .
F1A F 0.3945(9) -0.0520(18) 0.224(2) 0.055(6) Uiso 0.50 1 d PU A .
F2A F 0.4555(9) -0.0445(16) 0.0601(17) 0.040(6) Uiso 0.50 1 d PU A .
S1 S 0.3637(2) 0.3892(4) 0.2319(5) 0.042(2) Uiso 0.876(11) 1 d PU A 1
C1 C 0.4200(7) 0.2915(15) 0.2901(17) 0.029(5) Uiso 0.876(11) 1 d PDU A 1
S1B S 0.418(2) 0.412(4) 0.185(5) 0.079(18) Uiso 0.124(11) 1 d PU A 2
C1B C 0.4653(5) 0.299(10) 0.245(12) 0.036(19) Uiso 0.124(11) 1 d PDU . 2

loop_
_atom_type_symbol
_atom_type_description
_atom_type_scat_dispersion_real
_atom_type_scat_dispersion_imag
_atom_type_scat_source
C C 0.0033 0.0016 'International Tables Vol C Tables 4.2.6.8 and 6.1.1.4'
H H 0.0000 0.0000 'International Tables Vol C Tables 4.2.6.8 and 6.1.1.4'
F F 0.0171 0.0103 'International Tables Vol C Tables 4.2.6.8 and 6.1.1.4'
S S 0.1246 0.1234 'International Tables Vol C Tables 4.2.6.8 and 6.1.1.4'

loop_
_geom_angle_atom_site_label_1
_geom_angle_atom_site_label_2
_geom_angle_atom_site_label_3
_geom_angle
_geom_angle_site_symmetry_1
_geom_angle_site_symmetry_3
C1 C2 C1B 48(4) . .
C1 C2 C5 125.3(15) . .
C1B C2 C5 103(3) . .
C1 C2 C3 110.8(14) . .
C1B C2 C3 121(5) . .
C5 C2 C3 123.4(15) . .
C4 C3 C2 114.4(16) . .
C3 C4 C1P 128.9(15) . .
C3 C4 S1 112.5(13) . .
C1P C4 S1 118.0(12) . .
C3 C4 S1B 94.9(17) . .
C1P C4 S1B 128.6(16) . .
C5 C5 C2 129.1(9) 3_655 .
C5 C5 C6 110.0(8) 3_655 .
C2 C5 C6 120.8(13) . .
F2 C6 F1A 69.0(15) . .
F2 C6 C5 118.8(16) . .
F1A C6 C5 118.5(16) . .
F2 C6 F1 101.3(16) . .
C5 C6 F1 106.1(14) . .
F2 C6 C7 118.0(14) . .
F1A C6 C7 119.5(16) . .
C5 C6 C7 108.7(14) . .
F1 C6 C7 101.2(13) . .
F1A C6 F2A 100.0(17) . .
C5 C6 F2A 105.9(14) . .
F1 C6 F2A 132.1(17) . .
C7 C6 F2A 101.1(12) . .
F3 C7 F3 77(2) . 3_655
F3 C7 F4 109(2) 3_655 .
F3 C7 F4 109(2) . 3_655
F3 C7 F4 32.2(9) 3_655 3_655
F4 C7 F4 141(3) . 3_655
F3 C7 C6 119.5(10) . .
F3 C7 C6 119.4(10) 3_655 .
F4 C7 C6 103.0(11) . .
F4 C7 C6 101.1(11) 3_655 .
F3 C7 C6 119.4(10) . 3_655
F3 C7 C6 119.5(10) 3_655 3_655
F4 C7 C6 101.1(11) . 3_655
F4 C7 C6 103.0(11) 3_655 3_655
C6 C7 C6 102.5(18) . 3_655
C1 C8A C9A 106(2) . .
C1 C8B C9B 104(3) . .
C6P C1P C2P 118.4(17) . .
C6P C1P C4 123.9(16) . .
C2P C1P C4 117.7(15) . .
C1P C2P C3P 119.0(16) . .
C4P C3P C2P 120.4(19) . .
C5P C4P C3P 121(2) . .
C4P C5P C6P 120.2(19) . .
C1P C6P C5P 120.5(18) . .
F1A F1 C6 62(2) . .
F2A F2 C6 90(2) . .
F2A F2 F1A 146(3) . .
C6 F2 F1A 56.1(12) . .
F4 F3 C7 76(2) . .
F4 F3 F3 128(2) . 3_655
C7 F3 F3 51.7(10) . 3_655
F3 F4 C7 72(2) . .
F1 F1A C6 86(3) . .
F1 F1A F2 140(3) . .
C6 F1A F2 54.9(12) . .
F2 F2A C6 59(2) . .
C4 S1 C1 91.1(8) . .
C2 C1 C8B 129(2) . .
C2 C1 C8A 128.8(16) . .
C2 C1 S1 110.9(12) . .
C8B C1 S1 118(3) . .
C8A C1 S1 119.8(15) . .
C1B S1B C4 99(4) . .
C2 C1B C1B 124(5) . 3_655
C2 C1B S1B 97(4) . .
C1B C1B S1B 129(6) 3_655 .

loop_
_geom_bond_atom_site_label_1
_geom_bond_atom_site_label_2
_geom_bond_distance
_geom_bond_site_symmetry_2
C2 C1 1.370(19) .
C2 C1B 1.37(9) .
C2 C5 1.436(18) .
C2 C3 1.46(2) .
C3 C4 1.313(18) .
C4 C1P 1.51(2) .
C4 S1 1.723(16) .
C4 S1B 2.00(5) .
C5 C5 1.35(2) 3_655
C5 C6 1.475(19) .
C6 F2 1.31(2) .
C6 F1A 1.33(2) .
C6 F1 1.50(2) .
C6 C7 1.510(19) .
C6 F2A 1.53(3) .
C7 F3 1.336(19) .
C7 F3 1.336(19) 3_655
C7 F4 1.366(19) .
C7 F4 1.366(19) 3_655
C7 C6 1.510(19) 3_655
C8A C1 1.49(2) .
C8A C9A 1.59(4) .
C8B C1 1.49(2) .
C8B C9B 1.59(4) .
C1P C6P 1.384(19) .
C1P C2P 1.39(2) .
C2P C3P 1.41(2) .
C3P C4P 1.347(19) .
C4P C5P 1.33(2) .
C5P C6P 1.39(2) .
F1 F1A 0.81(2) .
F2 F2A 0.79(2) .
F2 F1A 1.50(3) .
F3 F4 0.75(2) .
F3 F3 1.66(3) 3_655
S1 C1 1.764(17) .
S1B C1B 1.75(10) .
C1B C1B 1.551(11) 3_655
